data_1549217
loop_
_publ_author_name
'Bao, Ming'
'Lu, Wei'
'Su, Han'
'Qiu, Lihua'
'Xu, Xinfang'

_publ_section_title
;
 A convergent formal [4 + 2] cycloaddition of 1,6-diynes and benzyl
 azides: construction of spiro-polyheterocycles.
;
_journal_issue 17
_journal_name_full 'Organic &amp; biomolecular chemistry'
_journal_page_first 3258
_journal_page_last 3265
_journal_paper_doi 10.1039/c8ob00735g
_journal_volume 16
_journal_year 2018
_chemical_formula_moiety 'C32 H27 Cl N2 O2 S'
_chemical_formula_sum 'C32 H27 Cl N2 O2 S'
_chemical_formula_weight 539.06
_space_group_crystal_system monoclinic
_space_group_IT_number 15
_space_group_name_Hall '-C 2yc'
_space_group_name_H-M_alt 'C 1 2/c 1'
_symmetry_space_group_name_Hall '-C 2yc'
_symmetry_space_group_name_H-M 'C 1 2/c 1'
_atom_sites_solution_hydrogens geom
_atom_sites_solution_primary direct
_audit_creation_date 2017-07-27
_audit_creation_method
;
Olex2 1.2-alpha
(compiled 2017.07.20 svn.r3457 for OlexSys, GUI svn.r5370)
;
_audit_update_record
;
2017-07-27 deposited with the CCDC.
2018-04-04 downloaded from the CCDC.
;
_cell_angle_alpha 90
_cell_angle_beta 103.004(2)
_cell_angle_gamma 90
_cell_formula_units_Z 8
_cell_length_a 17.6414(12)
_cell_length_b 17.5960(12)
_cell_length_c 17.5732(11)
_cell_measurement_reflns_used 4447
_cell_measurement_temperature 120
_cell_measurement_theta_max 24.64
_cell_measurement_theta_min 2.37
_cell_volume 5315.1(6)
_computing_cell_refinement 'SAINT v8.37A (Bruker, 2015)'
_computing_data_reduction 'SAINT v8.37A (Bruker, 2015)'
_computing_molecular_graphics 'Olex2 (Dolomanov et al., 2009)'
_computing_publication_material 'Olex2 (Dolomanov et al., 2009)'
_computing_structure_refinement 'ShelXL (Sheldrick, 2015)'
_computing_structure_solution 'ShelXS (Sheldrick, 2008)'
_diffrn_ambient_temperature 119.97
_diffrn_measured_fraction_theta_full 0.999
_diffrn_measured_fraction_theta_max 0.997
_diffrn_measurement_device_type 'Bruker APEX-II CCD'
_diffrn_measurement_method '\f and \w scans'
_diffrn_radiation_type MoK\a
_diffrn_radiation_wavelength 0.71073
_diffrn_reflns_av_R_equivalents 0.1425
_diffrn_reflns_av_unetI/netI 0.0938
_diffrn_reflns_Laue_measured_fraction_full 0.999
_diffrn_reflns_Laue_measured_fraction_max 0.997
_diffrn_reflns_limit_h_max 20
_diffrn_reflns_limit_h_min -22
_diffrn_reflns_limit_k_max 22
_diffrn_reflns_limit_k_min -22
_diffrn_reflns_limit_l_max 22
_diffrn_reflns_limit_l_min -20
_diffrn_reflns_number 46418
_diffrn_reflns_point_group_measured_fraction_full 0.999
_diffrn_reflns_point_group_measured_fraction_max 0.997
_diffrn_reflns_theta_full 25.242
_diffrn_reflns_theta_max 27.482
_diffrn_reflns_theta_min 1.877
_diffrn_standards_number 0
_exptl_absorpt_coefficient_mu 0.256
_exptl_absorpt_correction_T_max 0.7456
_exptl_absorpt_correction_T_min 0.6622
_exptl_absorpt_correction_type multi-scan
_exptl_absorpt_process_details
'SADABS-2016/2 (Bruker,2016/2) was used for absorption correction. wR2(int) was 0.1586 before and 0.0858 after correction. The Ratio of minimum to maximum transmission is 0.8881. The \l/2 correction factor is Not present.'
_exptl_crystal_colour 'clear light colourless'
_exptl_crystal_colour_lustre clear
_exptl_crystal_colour_modifier light
_exptl_crystal_colour_primary colourless
_exptl_crystal_density_diffrn 1.347
_exptl_crystal_description block
_exptl_crystal_F_000 2256
_exptl_crystal_size_max 0.25
_exptl_crystal_size_mid 0.2
_exptl_crystal_size_min 0.1
_refine_diff_density_max 0.419
_refine_diff_density_min -0.475
_refine_diff_density_rms 0.103
_refine_ls_extinction_method none
_refine_ls_goodness_of_fit_ref 1.108
_refine_ls_hydrogen_treatment constr
_refine_ls_matrix_type full
_refine_ls_number_parameters 344
_refine_ls_number_reflns 6080
_refine_ls_number_restraints 0
_refine_ls_restrained_S_all 1.108
_refine_ls_R_factor_all 0.1351
_refine_ls_R_factor_gt 0.0565
_refine_ls_shift/su_max 0.000
_refine_ls_shift/su_mean 0.000
_refine_ls_structure_factor_coef Fsqd
_refine_ls_weighting_details 'w=1/[\s^2^(Fo^2^)+(0.0713P)^2^+5.8324P] where P=(Fo^2^+2Fc^2^)/3'
_refine_ls_weighting_scheme calc
_refine_ls_wR_factor_gt 0.1267
_refine_ls_wR_factor_ref 0.1840
_reflns_Friedel_coverage 0.000
_reflns_number_gt 3449
_reflns_number_total 6080
_reflns_threshold_expression 'I > 2\s(I)'
_cod_data_source_file c8ob00735g2.cif
_cod_data_source_block mo_bm201707241_0m
_cod_depositor_comments 'Adding full bibliography for 1549217.cif.'
_cod_database_code 1549217
_shelx_shelxl_version_number 2014/7
_shelx_space_group_comment
;
The symmetry employed for this shelxl refinement is uniquely defined
by the following loop, which should always be used as a source of
symmetry information in preference to the above space-group names.
They are only intended as comments.
;
_shelx_estimated_absorpt_t_max 0.975
_shelx_estimated_absorpt_t_min 0.939
_olex2_refinement_description
;
1. Fixed Uiso
 At 1.2 times of:
  All C(H) groups, All C(H,H) groups, All N(H) groups
 At 1.5 times of:
  All C(H,H,H) groups
2.a Ternary CH refined with riding coordinates:
 C18(H18)
2.b Secondary CH2 refined with riding coordinates:
 C16(H16A,H16B), C17(H17A,H17B), C19(H19A,H19B)
2.c Aromatic/amide H refined with riding coordinates:
 N2(H2), C1(H1), C2(H2A), C3(H3), C4(H4), C5(H5), C9(H9), C10(H10), C11(H11),
 C12(H12), C21(H21), C22(H22), C24(H24), C27(H27), C28(H28), C30(H30), C31(H31)
2.d Idealised Me refined as rotating group:
 C32(H32A,H32B,H32C)
;
_olex2_submission_special_instructions 'No special instructions were received'

loop_
_space_group_symop_operation_xyz
'x, y, z'
'-x, y, -z+1/2'
'x+1/2, y+1/2, z'
'-x+1/2, y+1/2, -z+1/2'
'-x, -y, -z'
'x, -y, z-1/2'
'-x+1/2, -y+1/2, -z'
'x+1/2, -y+1/2, z-1/2'

loop_
_atom_site_label
_atom_site_type_symbol
_atom_site_fract_x
_atom_site_fract_y
_atom_site_fract_z
_atom_site_U_iso_or_equiv
_atom_site_adp_type
_atom_site_occupancy
_atom_site_site_symmetry_order
_atom_site_calc_flag
_atom_site_refinement_flags_posn
Cl1 Cl 0.29108(5) 0.07543(5) 0.15838(5) 0.0284(2) Uani 1 1 d .
S1 S 0.25956(5) 0.22208(5) -0.27385(5) 0.0235(2) Uani 1 1 d .
O1 O 0.23247(14) 0.29970(13) -0.27914(13) 0.0259(6) Uani 1 1 d .
O2 O 0.26173(14) 0.18125(14) -0.34387(13) 0.0303(6) Uani 1 1 d .
N1 N 0.20257(16) 0.17438(15) -0.22917(15) 0.0210(6) Uani 1 1 d .
N2 N 0.20301(18) -0.06236(16) -0.15509(16) 0.0303(8) Uani 1 1 d .
H2 H 0.2277 -0.1039 -0.1634 0.036 Uiso 1 1 calc R
C1 C 0.0862(2) 0.3219(2) -0.0525(2) 0.0268(8) Uani 1 1 d .
H1 H 0.1332 0.3029 -0.0208 0.032 Uiso 1 1 calc R
C2 C 0.0634(2) 0.3960(2) -0.0420(2) 0.0341(9) Uani 1 1 d .
H2A H 0.0946 0.4273 -0.0033 0.041 Uiso 1 1 calc R
C3 C -0.0049(2) 0.4239(2) -0.0879(2) 0.0366(10) Uani 1 1 d .
H3 H -0.0206 0.4745 -0.0809 0.044 Uiso 1 1 calc R
C4 C -0.0507(2) 0.3780(2) -0.1444(2) 0.0373(10) Uani 1 1 d .
H4 H -0.0975 0.3973 -0.1762 0.045 Uiso 1 1 calc R
C5 C -0.0281(2) 0.3041(2) -0.1545(2) 0.0279(8) Uani 1 1 d .
H5 H -0.0599 0.2727 -0.1928 0.034 Uiso 1 1 calc R
C6 C 0.04114(19) 0.27507(19) -0.10896(19) 0.0214(7) Uani 1 1 d .
C7 C 0.06248(19) 0.19433(19) -0.11617(18) 0.0202(7) Uani 1 1 d .
C8 C 0.01082(18) 0.13118(18) -0.10666(17) 0.0187(7) Uani 1 1 d .
C9 C -0.06286(19) 0.1321(2) -0.08992(18) 0.0225(8) Uani 1 1 d .
H9 H -0.0883 0.1787 -0.0848 0.027 Uiso 1 1 calc R
C10 C -0.0979(2) 0.0632(2) -0.08103(18) 0.0236(8) Uani 1 1 d .
H10 H -0.1479 0.0627 -0.0694 0.028 Uiso 1 1 calc R
C11 C -0.0609(2) -0.0052(2) -0.08885(18) 0.0223(8) Uani 1 1 d .
H11 H -0.0857 -0.0517 -0.0819 0.027 Uiso 1 1 calc R
C12 C 0.01203(19) -0.00634(19) -0.10672(17) 0.0204(7) Uani 1 1 d .
H12 H 0.0368 -0.0532 -0.1125 0.025 Uiso 1 1 calc R
C13 C 0.04783(18) 0.06202(18) -0.11586(17) 0.0184(7) Uani 1 1 d .
C14 C 0.12798(18) 0.07878(18) -0.13096(18) 0.0175(7) Uani 1 1 d .
C15 C 0.12949(18) 0.16518(18) -0.12920(18) 0.0186(7) Uani 1 1 d .
C16 C 0.19588(19) 0.20559(19) -0.15217(18) 0.0221(8) Uani 1 1 d .
H16A H 0.1857 0.2609 -0.1563 0.026 Uiso 1 1 calc R
H16B H 0.2447 0.1969 -0.1126 0.026 Uiso 1 1 calc R
C17 C 0.2108(2) 0.09066(18) -0.2289(2) 0.0226(8) Uani 1 1 d .
H17A H 0.2569 0.0754 -0.1882 0.027 Uiso 1 1 calc R
H17B H 0.2187 0.0733 -0.2801 0.027 Uiso 1 1 calc R
C18 C 0.13775(19) 0.05344(18) -0.21239(19) 0.0212(7) Uani 1 1 d .
H18 H 0.0916 0.0712 -0.2525 0.025 Uiso 1 1 calc R
C19 C 0.1436(2) -0.03233(19) -0.21817(19) 0.0244(8) Uani 1 1 d .
H19A H 0.0929 -0.0555 -0.2166 0.029 Uiso 1 1 calc R
H19B H 0.1560 -0.0459 -0.2687 0.029 Uiso 1 1 calc R
C20 C 0.22262(19) -0.02893(19) -0.08279(19) 0.0216(7) Uani 1 1 d .
C21 C 0.2762(2) -0.0652(2) -0.0222(2) 0.0256(8) Uani 1 1 d .
H21 H 0.2978 -0.1127 -0.0320 0.031 Uiso 1 1 calc R
C22 C 0.29800(19) -0.0331(2) 0.0509(2) 0.0249(8) Uani 1 1 d .
H22 H 0.3344 -0.0581 0.0912 0.030 Uiso 1 1 calc R
C23 C 0.26658(19) 0.0356(2) 0.06511(19) 0.0220(8) Uani 1 1 d .
C24 C 0.21380(19) 0.07287(19) 0.00667(18) 0.0198(7) Uani 1 1 d .
H24 H 0.1930 0.1205 0.0173 0.024 Uiso 1 1 calc R
C25 C 0.19086(18) 0.04109(18) -0.06770(18) 0.0188(7) Uani 1 1 d .
C26 C 0.35344(19) 0.2207(2) -0.21215(19) 0.0232(8) Uani 1 1 d .
C27 C 0.3789(2) 0.2821(2) -0.1636(2) 0.0273(8) Uani 1 1 d .
H27 H 0.3464 0.3251 -0.1637 0.033 Uiso 1 1 calc R
C28 C 0.4525(2) 0.2799(2) -0.1149(2) 0.0303(9) Uani 1 1 d .
H28 H 0.4703 0.3223 -0.0823 0.036 Uiso 1 1 calc R
C29 C 0.5007(2) 0.2172(2) -0.1125(2) 0.0299(9) Uani 1 1 d .
C30 C 0.4730(2) 0.1557(2) -0.1603(2) 0.0336(9) Uani 1 1 d .
H30 H 0.5049 0.1120 -0.1588 0.040 Uiso 1 1 calc R
C31 C 0.3997(2) 0.1568(2) -0.2104(2) 0.0317(9) Uani 1 1 d .
H31 H 0.3817 0.1144 -0.2429 0.038 Uiso 1 1 calc R
C32 C 0.5812(2) 0.2160(2) -0.0594(2) 0.0385(10) Uani 1 1 d .
H32A H 0.5984 0.2682 -0.0459 0.058 Uiso 1 1 calc GR
H32B H 0.6175 0.1913 -0.0864 0.058 Uiso 1 1 calc GR
H32C H 0.5798 0.1878 -0.0117 0.058 Uiso 1 1 calc GR

loop_
_atom_site_aniso_label
_atom_site_aniso_U_11
_atom_site_aniso_U_22
_atom_site_aniso_U_33
_atom_site_aniso_U_23
_atom_site_aniso_U_13
_atom_site_aniso_U_12
Cl1 0.0319(5) 0.0315(5) 0.0205(4) -0.0019(4) 0.0031(4) -0.0018(4)
S1 0.0257(5) 0.0239(5) 0.0224(5) 0.0002(4) 0.0087(4) -0.0037(4)
O1 0.0304(14) 0.0231(13) 0.0253(13) 0.0057(10) 0.0083(10) -0.0009(11)
O2 0.0368(15) 0.0326(15) 0.0253(13) -0.0050(11) 0.0149(11) -0.0088(12)
N1 0.0248(16) 0.0198(16) 0.0205(15) -0.0020(11) 0.0093(12) -0.0021(12)
N2 0.0408(19) 0.0235(17) 0.0239(16) -0.0034(13) 0.0016(14) 0.0117(14)
C1 0.0255(19) 0.023(2) 0.033(2) -0.0027(15) 0.0097(16) -0.0048(15)
C2 0.037(2) 0.028(2) 0.043(2) -0.0093(18) 0.0214(19) -0.0085(18)
C3 0.048(3) 0.019(2) 0.049(2) -0.0024(18) 0.024(2) 0.0060(18)
C4 0.039(2) 0.028(2) 0.045(2) 0.0052(18) 0.0098(19) 0.0117(18)
C5 0.029(2) 0.025(2) 0.029(2) -0.0005(16) 0.0063(16) 0.0026(16)
C6 0.0251(18) 0.0187(18) 0.0235(18) 0.0001(14) 0.0119(14) 0.0017(14)
C7 0.0215(18) 0.0215(18) 0.0166(17) 0.0012(14) 0.0020(13) -0.0007(14)
C8 0.0198(17) 0.0207(18) 0.0148(16) -0.0009(13) 0.0023(13) -0.0013(14)
C9 0.0245(19) 0.0249(19) 0.0173(17) -0.0012(14) 0.0030(14) 0.0015(15)
C10 0.0206(18) 0.033(2) 0.0180(17) 0.0007(15) 0.0069(14) -0.0019(16)
C11 0.0265(19) 0.0227(19) 0.0181(17) 0.0002(14) 0.0056(14) -0.0064(15)
C12 0.0236(18) 0.0198(18) 0.0175(17) -0.0003(13) 0.0036(14) 0.0002(14)
C13 0.0203(17) 0.0222(18) 0.0126(16) 0.0008(13) 0.0034(13) -0.0013(14)
C14 0.0192(17) 0.0157(17) 0.0181(16) -0.0005(13) 0.0049(13) -0.0023(13)
C15 0.0194(17) 0.0186(18) 0.0171(17) -0.0020(13) 0.0028(13) -0.0005(14)
C16 0.0221(18) 0.0228(19) 0.0203(17) -0.0018(14) 0.0027(14) -0.0027(14)
C17 0.0257(19) 0.0184(18) 0.0246(18) -0.0021(14) 0.0077(14) 0.0014(14)
C18 0.0223(18) 0.0213(19) 0.0199(17) 0.0001(14) 0.0046(14) -0.0010(14)
C19 0.0279(19) 0.0219(19) 0.0235(19) -0.0010(15) 0.0063(15) 0.0003(15)
C20 0.0249(18) 0.0197(18) 0.0212(18) -0.0007(14) 0.0070(14) -0.0004(15)
C21 0.028(2) 0.0230(19) 0.0270(19) 0.0009(15) 0.0091(15) 0.0065(15)
C22 0.0210(18) 0.0240(19) 0.0277(19) 0.0049(15) 0.0014(15) 0.0028(15)
C23 0.0216(18) 0.0249(19) 0.0187(17) -0.0003(14) 0.0027(14) -0.0052(15)
C24 0.0211(17) 0.0163(17) 0.0233(18) 0.0003(14) 0.0074(14) -0.0007(14)
C25 0.0172(17) 0.0202(18) 0.0205(17) 0.0002(13) 0.0073(14) -0.0027(14)
C26 0.0215(18) 0.0252(19) 0.0255(18) 0.0006(15) 0.0111(14) -0.0011(15)
C27 0.0244(19) 0.026(2) 0.032(2) 0.0034(16) 0.0077(15) 0.0018(16)
C28 0.034(2) 0.027(2) 0.031(2) -0.0009(16) 0.0083(16) -0.0009(17)
C29 0.027(2) 0.038(2) 0.027(2) 0.0041(17) 0.0112(16) 0.0035(17)
C30 0.033(2) 0.035(2) 0.036(2) 0.0023(18) 0.0153(18) 0.0121(18)
C31 0.034(2) 0.029(2) 0.035(2) -0.0054(17) 0.0144(17) -0.0041(17)
C32 0.031(2) 0.049(3) 0.035(2) 0.0034(19) 0.0053(17) 0.0092(19)

loop_
_atom_type_symbol
_atom_type_description
_atom_type_scat_dispersion_real
_atom_type_scat_dispersion_imag
_atom_type_scat_source
C C 0.0033 0.0016 'International Tables Vol C Tables 4.2.6.8 and 6.1.1.4'
H H 0.0000 0.0000 'International Tables Vol C Tables 4.2.6.8 and 6.1.1.4'
Cl Cl 0.1484 0.1585 'International Tables Vol C Tables 4.2.6.8 and 6.1.1.4'
N N 0.0061 0.0033 'International Tables Vol C Tables 4.2.6.8 and 6.1.1.4'
O O 0.0106 0.0060 'International Tables Vol C Tables 4.2.6.8 and 6.1.1.4'
S S 0.1246 0.1234 'International Tables Vol C Tables 4.2.6.8 and 6.1.1.4'

loop_
_geom_angle_atom_site_label_1
_geom_angle_atom_site_label_2
_geom_angle_atom_site_label_3
_geom_angle
O1 S1 N1 106.59(14)
O1 S1 C26 107.73(15)
O2 S1 O1 119.45(15)
O2 S1 N1 107.00(14)
O2 S1 C26 108.54(16)
N1 S1 C26 106.89(15)
C16 N1 S1 115.4(2)
C17 N1 S1 116.2(2)
C17 N1 C16 113.1(3)
C20 N2 C19 122.9(3)
C2 C1 C6 120.9(3)
C3 C2 C1 119.8(4)
C2 C3 C4 120.1(4)
C5 C4 C3 120.0(4)
C4 C5 C6 120.7(3)
C1 C6 C5 118.5(3)
C1 C6 C7 120.8(3)
C5 C6 C7 120.5(3)
C8 C7 C6 122.6(3)
C15 C7 C6 128.7(3)
C15 C7 C8 108.7(3)
C9 C8 C7 130.2(3)
C9 C8 C13 120.8(3)
C13 C8 C7 109.0(3)
C10 C9 C8 118.3(3)
C9 C10 C11 121.0(3)
C10 C11 C12 120.9(3)
C13 C12 C11 118.8(3)
C8 C13 C14 109.0(3)
C12 C13 C8 120.1(3)
C12 C13 C14 130.8(3)
C13 C14 C18 114.0(3)
C13 C14 C25 109.8(3)
C15 C14 C13 101.7(3)
C15 C14 C18 107.6(3)
C15 C14 C25 114.3(3)
C25 C14 C18 109.5(3)
C7 C15 C14 111.7(3)
C7 C15 C16 129.0(3)
C16 C15 C14 118.6(3)
N1 C16 C15 107.2(3)
N1 C17 C18 109.9(3)
C17 C18 C14 109.0(3)
C19 C18 C14 111.9(3)
C19 C18 C17 109.9(3)
N2 C19 C18 111.2(3)
N2 C20 C21 119.5(3)
N2 C20 C25 121.6(3)
C25 C20 C21 118.9(3)
C22 C21 C20 121.3(3)
C23 C22 C21 119.4(3)
C22 C23 Cl1 119.9(3)
C22 C23 C24 120.8(3)
C24 C23 Cl1 119.3(3)
C23 C24 C25 120.6(3)
C20 C25 C14 119.8(3)
C24 C25 C14 121.1(3)
C24 C25 C20 119.0(3)
C27 C26 S1 119.8(3)
C31 C26 S1 119.5(3)
C31 C26 C27 120.7(3)
C28 C27 C26 119.1(3)
C27 C28 C29 121.6(3)
C28 C29 C30 118.1(3)
C28 C29 C32 120.9(3)
C30 C29 C32 121.0(3)
C29 C30 C31 121.5(3)
C26 C31 C30 118.9(3)

loop_
_geom_bond_atom_site_label_1
_geom_bond_atom_site_label_2
_geom_bond_distance
Cl1 C23 1.745(3)
S1 O1 1.443(2)
S1 O2 1.433(2)
S1 N1 1.639(3)
S1 C26 1.764(3)
N1 C16 1.489(4)
N1 C17 1.480(4)
N2 C19 1.443(4)
N2 C20 1.372(4)
C1 C2 1.389(5)
C1 C6 1.392(5)
C2 C3 1.381(5)
C3 C4 1.389(5)
C4 C5 1.383(5)
C5 C6 1.397(5)
C6 C7 1.482(4)
C7 C8 1.470(4)
C7 C15 1.355(4)
C8 C9 1.396(5)
C8 C13 1.408(4)
C9 C10 1.385(5)
C10 C11 1.390(5)
C11 C12 1.391(5)
C12 C13 1.385(4)
C13 C14 1.525(4)
C14 C15 1.521(4)
C14 C18 1.545(4)
C14 C25 1.533(4)
C15 C16 1.501(4)
C17 C18 1.531(5)
C18 C19 1.518(4)
C20 C21 1.408(5)
C20 C25 1.403(5)
C21 C22 1.377(5)
C22 C23 1.376(5)
C23 C24 1.386(5)
C24 C25 1.395(4)
C26 C27 1.389(5)
C26 C31 1.386(5)
C27 C28 1.384(5)
C28 C29 1.387(5)
C29 C30 1.390(5)
C29 C32 1.514(5)
C30 C31 1.391(5)
